data_7230812
loop_
_publ_author_name
'Tori\'c, Filip'
'Pavlovi\'c, Gordana'
'Paji\'c, Damir'
'Cindri\'c, Marina'
'Zadro, Kre\<so'

_publ_section_title
;
 Tetranuclear Ni4 cubane complexes with high \cT maxima:
 magneto-structural analysis
;
_journal_issue 27
_journal_name_full CrystEngComm
_journal_page_first 3917
_journal_paper_doi 10.1039/C8CE00566D
_journal_volume 20
_journal_year 2018
_chemical_formula_sum 'C75 H90 N4 Ni4 O12'
_chemical_formula_weight 1474.34
_space_group_crystal_system triclinic
_space_group_IT_number 2
_space_group_name_Hall '-P 1'
_space_group_name_H-M_alt 'P -1'
_symmetry_space_group_name_Hall '-P 1'
_symmetry_space_group_name_H-M 'P -1'
_atom_sites_solution_hydrogens mixed
_audit_creation_method SHELXL-2014/7
_audit_update_record
;
2018-05-22 deposited with the CCDC.
2018-05-24 downloaded from the CCDC.
;
_cell_angle_alpha 93.526(3)
_cell_angle_beta 107.126(4)
_cell_angle_gamma 93.972(3)
_cell_formula_units_Z 2
_cell_length_a 14.8470(6)
_cell_length_b 15.4487(4)
_cell_length_c 16.1018(6)
_cell_measurement_temperature 150(2)
_cell_volume 3508.0(2)
_computing_structure_refinement 'SHELXL-2014/7 (Sheldrick, 2014)'
_diffrn_ambient_temperature 150(2)
_diffrn_measured_fraction_theta_full 0.995
_diffrn_measured_fraction_theta_max 0.979
_diffrn_radiation_type MoK\a
_diffrn_radiation_wavelength 0.71073
_diffrn_reflns_av_R_equivalents 0.0375
_diffrn_reflns_av_unetI/netI 0.0738
_diffrn_reflns_Laue_measured_fraction_full 0.995
_diffrn_reflns_Laue_measured_fraction_max 0.979
_diffrn_reflns_limit_h_max 18
_diffrn_reflns_limit_h_min -18
_diffrn_reflns_limit_k_max 19
_diffrn_reflns_limit_k_min -19
_diffrn_reflns_limit_l_max 20
_diffrn_reflns_limit_l_min -14
_diffrn_reflns_number 27833
_diffrn_reflns_point_group_measured_fraction_full 0.995
_diffrn_reflns_point_group_measured_fraction_max 0.979
_diffrn_reflns_theta_full 25.242
_diffrn_reflns_theta_max 26.999
_diffrn_reflns_theta_min 4.174
_exptl_absorpt_coefficient_mu 1.121
_exptl_crystal_density_diffrn 1.396
_exptl_crystal_F_000 1552
_refine_diff_density_max 1.281
_refine_diff_density_min -0.875
_refine_diff_density_rms 0.094
_refine_ls_extinction_method none
_refine_ls_goodness_of_fit_ref 1.063
_refine_ls_hydrogen_treatment mixed
_refine_ls_matrix_type full
_refine_ls_number_parameters 893
_refine_ls_number_reflns 15008
_refine_ls_number_restraints 9
_refine_ls_restrained_S_all 1.074
_refine_ls_R_factor_all 0.0944
_refine_ls_R_factor_gt 0.0581
_refine_ls_shift/su_max 0.001
_refine_ls_shift/su_mean 0.000
_refine_ls_structure_factor_coef Fsqd
_refine_ls_weighting_details 'w=1/[\s^2^(Fo^2^)+(0.0758P)^2^+0.9897P] where P=(Fo^2^+2Fc^2^)/3'
_refine_ls_weighting_scheme calc
_refine_ls_wR_factor_gt 0.1425
_refine_ls_wR_factor_ref 0.1658
_reflns_Friedel_coverage 0.000
_reflns_number_gt 10274
_reflns_number_total 15008
_reflns_threshold_expression 'I > 2\s(I)'
_cod_data_source_file c8ce00566d2.cif
_cod_data_source_block shelx
_cod_depositor_comments 'Adding full bibliography for 7230811--7230817.cif.'
_cod_database_code 7230812
_shelx_shelxl_version_number 2014/7
_shelx_space_group_comment
;
The symmetry employed for this shelxl refinement is uniquely defined
by the following loop, which should always be used as a source of
symmetry information in preference to the above space-group names.
They are only intended as comments.
;

loop_
_space_group_symop_operation_xyz
'x, y, z'
'-x, -y, -z'

loop_
_atom_site_label
_atom_site_type_symbol
_atom_site_fract_x
_atom_site_fract_y
_atom_site_fract_z
_atom_site_U_iso_or_equiv
_atom_site_adp_type
_atom_site_occupancy
_atom_site_site_symmetry_order
_atom_site_calc_flag
_atom_site_refinement_flags_posn
_atom_site_refinement_flags_adp
_atom_site_refinement_flags_occupancy
_atom_site_disorder_assembly
_atom_site_disorder_group
Ni1 Ni 0.78695(3) 0.63170(3) 0.16849(3) 0.02744(13) Uani 1 1 d . . . . .
Ni2 Ni 0.87876(3) 0.75496(3) 0.35105(3) 0.02742(13) Uani 1 1 d . . . . .
Ni3 Ni 0.70033(4) 0.80031(3) 0.20699(3) 0.02903(14) Uani 1 1 d . . . . .
Ni4 Ni 0.91466(3) 0.80314(3) 0.18028(3) 0.02830(14) Uani 1 1 d . . . . .
N11 N 0.8369(2) 0.52859(19) 0.2260(2) 0.0303(7) Uani 1 1 d . . . . .
N21 N 0.8752(2) 0.65336(19) 0.4191(2) 0.0295(7) Uani 1 1 d . . . . .
N31 N 0.6714(2) 0.8903(2) 0.1231(2) 0.0308(7) Uani 1 1 d . . . . .
N41 N 0.8980(2) 0.92082(19) 0.1392(2) 0.0298(7) Uani 1 1 d . . . . .
O11 O 0.65851(18) 0.57566(15) 0.11872(17) 0.0306(6) Uani 1 1 d . . . . .
O12 O 0.91694(17) 0.69042(14) 0.24276(16) 0.0257(6) Uani 1 1 d . . . . .
O13 O 0.8494(2) 0.60332(17) 0.06655(19) 0.0360(7) Uani 1 1 d D . . . .
O21 O 1.01130(19) 0.79348(16) 0.41492(17) 0.0321(6) Uani 1 1 d . . . . .
O22 O 0.74772(18) 0.69780(15) 0.27771(17) 0.0267(6) Uani 1 1 d . . . . .
O23 O 0.8079(2) 0.82074(17) 0.42676(18) 0.0351(7) Uani 1 1 d D . . . .
O31 O 0.66179(19) 0.86658(16) 0.29690(18) 0.0333(6) Uani 1 1 d . . . . .
O32 O 0.76347(18) 0.74971(15) 0.11884(16) 0.0272(6) Uani 1 1 d . . . . .
O33 O 0.5758(2) 0.71893(17) 0.14136(19) 0.0370(7) Uani 1 1 d D . . . .
O41 O 0.9513(2) 0.75715(17) 0.07960(18) 0.0360(7) Uani 1 1 d . . . . .
O42 O 0.85506(18) 0.85217(15) 0.26986(16) 0.0269(6) Uani 1 1 d . . . . .
O43 O 1.0518(2) 0.84416(19) 0.2678(2) 0.0459(8) Uani 1 1 d D . . . .
C11 C 0.6280(3) 0.4998(2) 0.1391(3) 0.0317(9) Uani 1 1 d . . . . .
C12 C 0.6870(3) 0.4401(2) 0.1884(3) 0.0336(9) Uani 1 1 d . . . . .
C13 C 0.6454(3) 0.3596(3) 0.2014(3) 0.0432(11) Uani 1 1 d . . . . .
H13 H 0.6849 0.3199 0.2341 0.052 Uiso 1 1 calc R U . . .
C14 C 0.5501(3) 0.3361(3) 0.1687(3) 0.0511(13) Uani 1 1 d . . . . .
H14 H 0.5238 0.2810 0.1781 0.061 Uiso 1 1 calc R U . . .
C15 C 0.4925(3) 0.3947(3) 0.1214(3) 0.0469(12) Uani 1 1 d . . . . .
H15 H 0.4263 0.3795 0.0985 0.056 Uiso 1 1 calc R U . . .
C16 C 0.5301(3) 0.4743(3) 0.1072(3) 0.0386(10) Uani 1 1 d . . . . .
H16 H 0.4890 0.5131 0.0750 0.046 Uiso 1 1 calc R U . . .
C17 C 0.7870(3) 0.4569(2) 0.2275(3) 0.0325(9) Uani 1 1 d . . . . .
H17 H 0.8196 0.4116 0.2572 0.039 Uiso 1 1 calc R U . . .
C18 C 0.9368(3) 0.5396(2) 0.2572(3) 0.0285(8) Uani 1 1 d . . . . .
C19 C 0.9764(3) 0.6257(2) 0.2611(2) 0.0257(8) Uani 1 1 d . . . . .
C21 C 1.0708(3) 0.7433(2) 0.4626(3) 0.0311(9) Uani 1 1 d . . . . .
C22 C 1.0425(3) 0.6651(2) 0.4943(3) 0.0328(9) Uani 1 1 d . . . . .
C23 C 1.1129(3) 0.6186(3) 0.5480(3) 0.0377(10) Uani 1 1 d . . . . .
H23 H 1.0935 0.5681 0.5714 0.045 Uiso 1 1 calc R U . . .
C24 C 1.2074(3) 0.6434(3) 0.5677(3) 0.0412(10) Uani 1 1 d . . . . .
H24 H 1.2532 0.6101 0.6027 0.049 Uiso 1 1 calc R U . . .
C25 C 1.2345(3) 0.7192(3) 0.5346(3) 0.0391(10) Uani 1 1 d . . . . .
H25 H 1.2999 0.7375 0.5471 0.047 Uiso 1 1 calc R U . . .
C26 C 1.1686(3) 0.7676(3) 0.4845(3) 0.0369(10) Uani 1 1 d . . . . .
H26 H 1.1896 0.8192 0.4639 0.044 Uiso 1 1 calc R U . . .
C27 C 0.9468(3) 0.6279(2) 0.4757(2) 0.0310(9) Uani 1 1 d . . . . .
H27 H 0.9356 0.5808 0.5077 0.037 Uiso 1 1 calc R U . . .
C28 C 0.7799(3) 0.6183(2) 0.4032(3) 0.0300(9) Uani 1 1 d . . . . .
C29 C 0.7147(3) 0.6465(2) 0.3306(2) 0.0277(8) Uani 1 1 d . . . . .
C31 C 0.6440(3) 0.9491(2) 0.2946(3) 0.0344(9) Uani 1 1 d . . . . .
C32 C 0.6399(3) 0.9998(2) 0.2223(3) 0.0338(9) Uani 1 1 d . . . . .
C33 C 0.6262(3) 1.0892(3) 0.2307(3) 0.0410(10) Uani 1 1 d . . . . .
H33 H 0.6246 1.1231 0.1831 0.049 Uiso 1 1 calc R U . . .
C34 C 0.6151(3) 1.1282(3) 0.3044(3) 0.0438(11) Uani 1 1 d . . . . .
H34 H 0.6069 1.1886 0.3087 0.053 Uiso 1 1 calc R U . . .
C35 C 0.6159(3) 1.0785(3) 0.3736(3) 0.0429(11) Uani 1 1 d . . . . .
H35 H 0.6067 1.1050 0.4250 0.052 Uiso 1 1 calc R U . . .
C36 C 0.6296(3) 0.9918(3) 0.3687(3) 0.0399(10) Uani 1 1 d . . . . .
H36 H 0.6295 0.9595 0.4169 0.048 Uiso 1 1 calc R U . . .
C37 C 0.6521(3) 0.9683(2) 0.1414(3) 0.0351(9) Uani 1 1 d . . . . .
H37 H 0.6455 1.0078 0.0975 0.042 Uiso 1 1 calc R U . . .
C38 C 0.6795(3) 0.8604(2) 0.0409(3) 0.0314(9) Uani 1 1 d . . . . .
C39 C 0.7233(3) 0.7816(2) 0.0408(3) 0.0294(9) Uani 1 1 d . . . . .
C41 C 0.9395(3) 0.7967(3) 0.0073(3) 0.0365(10) Uani 1 1 d . . . . .
C42 C 0.9150(3) 0.8840(3) -0.0037(3) 0.0366(10) Uani 1 1 d . . . . .
C43 C 0.9002(3) 0.9174(3) -0.0848(3) 0.0439(11) Uani 1 1 d . . . . .
H43 H 0.8842 0.9756 -0.0910 0.053 Uiso 1 1 calc R U . . .
C44 C 0.9083(4) 0.8684(3) -0.1556(3) 0.0566(14) Uani 1 1 d . . . . .
H44 H 0.8965 0.8916 -0.2107 0.068 Uiso 1 1 calc R U . . .
C45 C 0.9340(4) 0.7843(3) -0.1456(3) 0.0548(14) Uani 1 1 d . . . . .
H45 H 0.9402 0.7500 -0.1943 0.066 Uiso 1 1 calc R U . . .
C46 C 0.9507(3) 0.7495(3) -0.0662(3) 0.0467(12) Uani 1 1 d . . . . .
H46 H 0.9703 0.6923 -0.0609 0.056 Uiso 1 1 calc R U . . .
C47 C 0.8995(3) 0.9423(3) 0.0629(3) 0.0342(9) Uani 1 1 d . . . . .
H47 H 0.8897 1.0007 0.0501 0.041 Uiso 1 1 calc R U . . .
C48 C 0.8851(3) 0.9797(2) 0.2039(3) 0.0310(9) Uani 1 1 d . . . . .
C49 C 0.8710(3) 0.9408(2) 0.2759(3) 0.0308(9) Uani 1 1 d . . . . .
C110 C 1.0731(3) 0.6422(2) 0.2816(3) 0.0330(9) Uani 1 1 d . . . . .
H110 H 1.1004 0.7001 0.2838 0.040 Uiso 1 1 calc R U . . .
C111 C 1.1310(3) 0.5744(3) 0.2993(3) 0.0352(9) Uani 1 1 d . . . . .
H111 H 1.1977 0.5869 0.3150 0.042 Uiso 1 1 calc R U . . .
C112 C 1.0929(3) 0.4886(3) 0.2943(3) 0.0344(9) Uani 1 1 d . . . . .
C113 C 0.9963(3) 0.4728(2) 0.2742(3) 0.0318(9) Uani 1 1 d . . . . .
H113 H 0.9694 0.4147 0.2717 0.038 Uiso 1 1 calc R U . . .
C114 C 1.1553(3) 0.4143(3) 0.3055(3) 0.0462(11) Uani 1 1 d . . . . .
H11A H 1.1319 0.3700 0.3370 0.069 Uiso 1 1 calc R U . . .
H11B H 1.2203 0.4363 0.3387 0.069 Uiso 1 1 calc R U . . .
H11C H 1.1543 0.3885 0.2481 0.069 Uiso 1 1 calc R U . . .
C115 C 0.8885(3) 0.5276(3) 0.0406(3) 0.0469(12) Uani 1 1 d . . . . .
H5A H 0.9161 0.5415 -0.0065 0.056 Uiso 0.51 1 calc R U P A 1
H5B H 0.9404 0.5128 0.0908 0.056 Uiso 0.51 1 calc R U P A 1
H5C H 0.8866 0.4817 0.0805 0.056 Uiso 0.49 1 calc R U P B 2
H5D H 0.9553 0.5424 0.0432 0.056 Uiso 0.49 1 calc R U P B 2
C16A C 0.8214(9) 0.4542(6) 0.0109(9) 0.079(4) Uani 0.51 1 d D . P C 1
H6A H 0.8030 0.4353 0.0617 0.095 Uiso 0.51 1 calc R U P C 1
H6B H 0.8540 0.4066 -0.0083 0.095 Uiso 0.51 1 calc R U P C 1
C16B C 0.8288(7) 0.4943(6) -0.0546(7) 0.044(2) Uani 0.49 1 d . . P C 2
H6C H 0.8556 0.5352 -0.0880 0.053 Uiso 0.49 1 calc R U P C 2
H6D H 0.8573 0.4393 -0.0619 0.053 Uiso 0.49 1 calc R U P C 2
C17A C 0.7269(6) 0.4624(6) -0.0654(6) 0.033(2) Uani 0.51 1 d D . P C 1
H7A H 0.7159 0.5239 -0.0540 0.040 Uiso 0.51 1 calc R U P C 1
H7B H 0.6799 0.4283 -0.0449 0.040 Uiso 0.51 1 calc R U P C 1
C17B C 0.7524(10) 0.4773(10) -0.1026(19) 0.179(14) Uani 0.49 1 d . . P C 2
H7C H 0.7314 0.5363 -0.0970 0.215 Uiso 0.49 1 calc R U P C 2
H7D H 0.7275 0.4454 -0.0613 0.215 Uiso 0.49 1 calc R U P C 2
C118 C 0.6757(6) 0.4463(7) -0.1791(7) 0.175(6) Uani 1 1 d D . . . .
C210 C 0.6197(3) 0.6212(2) 0.3148(3) 0.0342(9) Uani 1 1 d . . . . .
H210 H 0.5740 0.6405 0.2663 0.041 Uiso 1 1 calc R U . . .
C211 C 0.5916(3) 0.5674(3) 0.3704(3) 0.0417(10) Uani 1 1 d . . . . .
H211 H 0.5260 0.5505 0.3589 0.050 Uiso 1 1 calc R U . . .
C212 C 0.6548(3) 0.5373(3) 0.4415(3) 0.0379(10) Uani 1 1 d . . . . .
C213 C 0.7490(3) 0.5643(2) 0.4573(3) 0.0335(9) Uani 1 1 d . . . . .
H213 H 0.7942 0.5456 0.5065 0.040 Uiso 1 1 calc R U . . .
C215 C 0.8376(4) 0.8553(3) 0.5158(3) 0.0521(13) Uani 1 1 d . . . . .
H21A H 0.8178 0.9150 0.5193 0.063 Uiso 1 1 calc R U . . .
H21B H 0.9076 0.8593 0.5379 0.063 Uiso 1 1 calc R U . . .
C216 C 0.7982(4) 0.8020(3) 0.5724(3) 0.0555(13) Uani 1 1 d . . . . .
H21C H 0.8262 0.8266 0.6336 0.067 Uiso 1 1 calc R U . . .
H21D H 0.8177 0.7423 0.5682 0.067 Uiso 1 1 calc R U . . .
C217 C 0.6922(4) 0.7966(3) 0.5505(3) 0.0564(13) Uani 1 1 d . . . . .
H21E H 0.6637 0.7718 0.4894 0.068 Uiso 1 1 calc R U . . .
H21F H 0.6722 0.8560 0.5551 0.068 Uiso 1 1 calc R U . . .
C218 C 0.6555(5) 0.7413(4) 0.6098(4) 0.0790(19) Uani 1 1 d . . . . .
H21G H 0.6749 0.6817 0.6041 0.095 Uiso 1 1 calc R U . . .
H21H H 0.6858 0.7654 0.6709 0.095 Uiso 1 1 calc R U . . .
C219 C 0.5527(5) 0.7356(5) 0.5925(5) 0.100(2) Uani 1 1 d . . . . .
H21I H 0.5328 0.7939 0.6006 0.150 Uiso 1 1 calc R U . . .
H21J H 0.5347 0.6979 0.6329 0.150 Uiso 1 1 calc R U . . .
H21K H 0.5217 0.7111 0.5324 0.150 Uiso 1 1 calc R U . . .
C310 C 0.6465(3) 0.9001(3) -0.0363(3) 0.0356(9) Uani 1 1 d . . . . .
H310 H 0.6177 0.9530 -0.0354 0.043 Uiso 1 1 calc R U . . .
C311 C 0.6547(3) 0.8643(3) -0.1139(3) 0.0377(10) Uani 1 1 d . . . . .
C312 C 0.6920(3) 0.7846(3) -0.1142(3) 0.0376(10) Uani 1 1 d . . . . .
H312 H 0.6950 0.7576 -0.1678 0.045 Uiso 1 1 calc R U . . .
C313 C 0.7250(3) 0.7433(2) -0.0388(3) 0.0317(9) Uani 1 1 d . . . . .
H313 H 0.7491 0.6882 -0.0415 0.038 Uiso 1 1 calc R U . . .
C314 C 0.6276(4) 0.9123(3) -0.1952(3) 0.0514(12) Uani 1 1 d . . . . .
H31M H 0.5890 0.9592 -0.1871 0.077 Uiso 1 1 calc R U . . .
H31N H 0.5912 0.8717 -0.2448 0.077 Uiso 1 1 calc R U . . .
H31L H 0.6850 0.9371 -0.2065 0.077 Uiso 1 1 calc R U . . .
C315 C 0.4968(3) 0.7366(3) 0.0701(3) 0.0468(12) Uani 1 1 d . . . . .
H31A H 0.4610 0.6810 0.0409 0.056 Uiso 1 1 calc R U . . .
H31B H 0.5200 0.7669 0.0269 0.056 Uiso 1 1 calc R U . . .
C316 C 0.4330(4) 0.7917(4) 0.1015(4) 0.0709(17) Uani 1 1 d . . . . .
H31C H 0.4697 0.8446 0.1361 0.085 Uiso 1 1 calc R U . . .
H31D H 0.4035 0.7590 0.1392 0.085 Uiso 1 1 calc R U . . .
C317 C 0.3548(7) 0.8177(7) 0.0207(7) 0.171(5) Uani 1 1 d D . . . .
H31E H 0.3843 0.8618 -0.0076 0.206 Uiso 1 1 calc R U . . .
H31F H 0.3329 0.7657 -0.0215 0.206 Uiso 1 1 calc R U . . .
C318 C 0.2753(8) 0.8507(10) 0.0359(9) 0.221(7) Uani 1 1 d D . . . .
H31G H 0.2957 0.8856 0.0930 0.266 Uiso 1 1 calc R U . . .
H31H H 0.2498 0.8907 -0.0093 0.266 Uiso 1 1 calc R U . . .
C319 C 0.2049(9) 0.7909(10) 0.0360(12) 0.270(10) Uani 1 1 d D . . . .
H31I H 0.2025 0.7413 -0.0059 0.406 Uiso 1 1 calc R U . . .
H31J H 0.1445 0.8170 0.0193 0.406 Uiso 1 1 calc R U . . .
H31K H 0.2164 0.7709 0.0945 0.406 Uiso 1 1 calc R U . . .
C410 C 0.8922(3) 1.0707(2) 0.2044(3) 0.0384(10) Uani 1 1 d . . . . .
H410 H 0.9001 1.0972 0.1550 0.046 Uiso 1 1 calc R U . . .
C411 C 0.8878(3) 1.1223(2) 0.2763(3) 0.0415(11) Uani 1 1 d . . . . .
C412 C 0.8795(3) 1.0826(3) 0.3488(3) 0.0434(11) Uani 1 1 d . . . . .
H412 H 0.8799 1.1179 0.3994 0.052 Uiso 1 1 calc R U . . .
C413 C 0.8707(3) 0.9931(2) 0.3495(3) 0.0372(10) Uani 1 1 d . . . . .
H413 H 0.8645 0.9674 0.3998 0.045 Uiso 1 1 calc R U . . .
C414 C 0.8932(4) 1.2208(3) 0.2765(4) 0.0607(15) Uani 1 1 d . . . . .
H41M H 0.9556 1.2459 0.3134 0.091 Uiso 1 1 calc R U . . .
H41N H 0.8442 1.2430 0.2993 0.091 Uiso 1 1 calc R U . . .
H41L H 0.8833 1.2371 0.2168 0.091 Uiso 1 1 calc R U . . .
C415 C 1.1059(4) 0.9245(4) 0.2706(5) 0.081(2) Uani 1 1 d . . . . .
H41A H 1.0790 0.9702 0.2993 0.097 Uiso 1 1 calc R U . . .
H41B H 1.0969 0.9389 0.2098 0.097 Uiso 1 1 calc R U . . .
C416 C 1.2052(5) 0.9296(5) 0.3137(8) 0.159(5) Uani 1 1 d . . . . .
H41C H 1.2135 0.9384 0.3770 0.190 Uiso 1 1 calc R U . . .
H41D H 1.2334 0.9834 0.2973 0.190 Uiso 1 1 calc R U . . .
C417 C 1.2636(4) 0.8597(5) 0.3018(5) 0.084(2) Uani 1 1 d . . . . .
H41E H 1.2593 0.8518 0.2392 0.100 Uiso 1 1 calc R U . . .
H41F H 1.2364 0.8048 0.3172 0.100 Uiso 1 1 calc R U . . .
C418 C 1.3657(5) 0.8741(5) 0.3538(6) 0.112(3) Uani 1 1 d . . . . .
H41G H 1.3697 0.8895 0.4155 0.134 Uiso 1 1 calc R U . . .
H41H H 1.3947 0.9248 0.3330 0.134 Uiso 1 1 calc R U . . .
C419 C 1.4232(6) 0.7987(7) 0.3504(8) 0.165(5) Uani 1 1 d . . . . .
H41I H 1.3881 0.7450 0.3575 0.247 Uiso 1 1 calc R U . . .
H41J H 1.4832 0.8083 0.3975 0.247 Uiso 1 1 calc R U . . .
H41K H 1.4360 0.7936 0.2940 0.247 Uiso 1 1 calc R U . . .
C214 C 0.6224(3) 0.4786(3) 0.5004(3) 0.0511(12) Uani 1 1 d . . . . .
H21L H 0.6742 0.4448 0.5298 0.077 Uiso 1 1 calc R U . . .
H21M H 0.5683 0.4388 0.4657 0.077 Uiso 1 1 calc R U . . .
H21N H 0.6036 0.5139 0.5441 0.077 Uiso 1 1 calc R U . . .
H33O H 0.591(3) 0.6707(19) 0.127(3) 0.061 Uiso 1 1 d D U . . .
H23O H 0.755(2) 0.840(3) 0.400(3) 0.061 Uiso 1 1 d D U . . .
H13O H 0.886(3) 0.647(2) 0.070(3) 0.061 Uiso 1 1 d D U . . .
H43O H 1.042(4) 0.832(3) 0.315(2) 0.061 Uiso 1 1 d D U . . .

loop_
_atom_site_aniso_label
_atom_site_aniso_U_11
_atom_site_aniso_U_22
_atom_site_aniso_U_33
_atom_site_aniso_U_23
_atom_site_aniso_U_13
_atom_site_aniso_U_12
Ni1 0.0283(3) 0.0211(2) 0.0335(3) 0.00259(19) 0.0105(2) 0.00041(19)
Ni2 0.0303(3) 0.0220(2) 0.0313(3) 0.00294(19) 0.0114(2) 0.0012(2)
Ni3 0.0339(3) 0.0234(3) 0.0330(3) 0.0050(2) 0.0140(2) 0.0040(2)
Ni4 0.0314(3) 0.0215(2) 0.0344(3) 0.00287(19) 0.0139(2) 0.0002(2)
N11 0.0326(18) 0.0217(16) 0.037(2) 0.0028(13) 0.0120(15) 0.0022(13)
N21 0.0304(18) 0.0260(16) 0.0337(19) 0.0026(13) 0.0123(15) 0.0009(13)
N31 0.0333(18) 0.0280(17) 0.0318(19) 0.0040(13) 0.0105(15) 0.0032(14)
N41 0.0308(18) 0.0256(16) 0.0345(19) 0.0029(13) 0.0131(15) -0.0023(13)
O11 0.0307(15) 0.0204(13) 0.0390(16) 0.0025(11) 0.0091(12) -0.0023(11)
O12 0.0252(13) 0.0185(12) 0.0341(15) 0.0032(10) 0.0097(11) 0.0018(10)
O13 0.0409(17) 0.0279(15) 0.0434(17) -0.0013(12) 0.0202(14) 0.0030(12)
O21 0.0337(15) 0.0249(13) 0.0345(16) 0.0042(11) 0.0054(12) 0.0007(11)
O22 0.0289(14) 0.0213(13) 0.0334(15) 0.0045(10) 0.0144(12) 0.0031(10)
O23 0.0451(18) 0.0323(15) 0.0315(16) 0.0038(12) 0.0155(14) 0.0100(13)
O31 0.0391(16) 0.0272(14) 0.0397(17) 0.0056(11) 0.0197(13) 0.0080(12)
O32 0.0321(15) 0.0210(13) 0.0307(15) 0.0010(10) 0.0129(12) 0.0020(11)
O33 0.0322(16) 0.0329(15) 0.0453(18) 0.0066(13) 0.0099(13) 0.0036(13)
O41 0.0400(17) 0.0339(15) 0.0390(17) 0.0015(12) 0.0203(14) 0.0018(12)
O42 0.0353(15) 0.0167(12) 0.0293(14) 0.0033(10) 0.0108(12) 0.0010(10)
O43 0.0347(17) 0.0303(16) 0.069(2) 0.0104(15) 0.0108(17) -0.0029(13)
C11 0.035(2) 0.026(2) 0.033(2) 0.0005(16) 0.0101(18) -0.0045(16)
C12 0.036(2) 0.025(2) 0.039(2) 0.0028(16) 0.0123(19) -0.0043(17)
C13 0.044(3) 0.031(2) 0.049(3) 0.0118(19) 0.005(2) -0.0043(19)
C14 0.041(3) 0.035(2) 0.066(3) 0.014(2) 0.002(2) -0.014(2)
C15 0.035(2) 0.044(3) 0.052(3) 0.009(2) 0.000(2) -0.011(2)
C16 0.034(2) 0.032(2) 0.047(3) 0.0028(18) 0.008(2) -0.0007(18)
C17 0.036(2) 0.024(2) 0.036(2) 0.0075(16) 0.0082(18) 0.0034(17)
C18 0.027(2) 0.0235(19) 0.035(2) 0.0008(15) 0.0092(17) 0.0014(15)
C19 0.030(2) 0.0185(17) 0.029(2) 0.0019(14) 0.0100(17) 0.0037(15)
C21 0.034(2) 0.025(2) 0.030(2) -0.0052(16) 0.0065(18) -0.0014(16)
C22 0.035(2) 0.029(2) 0.034(2) 0.0006(16) 0.0105(18) 0.0008(17)
C23 0.043(3) 0.032(2) 0.037(2) 0.0053(17) 0.008(2) 0.0059(18)
C24 0.036(2) 0.036(2) 0.048(3) 0.0050(19) 0.005(2) 0.0057(19)
C25 0.026(2) 0.042(2) 0.045(3) -0.0024(19) 0.0069(19) -0.0029(18)
C26 0.038(2) 0.029(2) 0.042(3) 0.0016(17) 0.012(2) -0.0038(18)
C27 0.038(2) 0.027(2) 0.029(2) 0.0037(16) 0.0116(18) 0.0022(17)
C28 0.030(2) 0.0262(19) 0.039(2) 0.0024(16) 0.0181(18) 0.0022(16)
C29 0.033(2) 0.0216(18) 0.032(2) 0.0019(15) 0.0150(17) 0.0039(16)
C31 0.033(2) 0.027(2) 0.045(3) 0.0031(17) 0.0133(19) 0.0056(17)
C32 0.032(2) 0.028(2) 0.041(2) 0.0059(17) 0.0087(19) 0.0083(17)
C33 0.043(3) 0.025(2) 0.056(3) 0.0083(19) 0.015(2) 0.0064(18)
C34 0.048(3) 0.028(2) 0.055(3) 0.003(2) 0.013(2) 0.0092(19)
C35 0.048(3) 0.037(2) 0.046(3) 0.000(2) 0.016(2) 0.009(2)
C36 0.049(3) 0.034(2) 0.042(3) 0.0047(18) 0.021(2) 0.0082(19)
C37 0.035(2) 0.028(2) 0.045(3) 0.0084(17) 0.015(2) 0.0015(17)
C38 0.027(2) 0.030(2) 0.037(2) 0.0055(16) 0.0100(18) -0.0018(16)
C39 0.028(2) 0.0250(19) 0.036(2) 0.0065(16) 0.0113(18) -0.0033(16)
C41 0.030(2) 0.040(2) 0.040(3) -0.0018(19) 0.0158(19) -0.0088(18)
C42 0.034(2) 0.038(2) 0.036(2) 0.0003(18) 0.0117(19) -0.0120(18)
C43 0.048(3) 0.045(3) 0.036(3) 0.0015(19) 0.013(2) -0.017(2)
C44 0.069(4) 0.059(3) 0.042(3) 0.004(2) 0.024(3) -0.029(3)
C45 0.065(3) 0.060(3) 0.042(3) -0.013(2) 0.030(3) -0.021(3)
C46 0.053(3) 0.044(3) 0.050(3) -0.006(2) 0.031(2) -0.011(2)
C47 0.032(2) 0.030(2) 0.039(2) 0.0051(17) 0.0102(19) -0.0051(17)
C48 0.029(2) 0.0242(19) 0.039(2) 0.0005(16) 0.0095(18) 0.0000(16)
C49 0.029(2) 0.0193(18) 0.046(3) 0.0016(16) 0.0142(18) 0.0011(15)
C110 0.035(2) 0.0202(19) 0.043(3) -0.0012(16) 0.0117(19) 0.0010(16)
C111 0.026(2) 0.034(2) 0.047(3) 0.0003(18) 0.0134(19) 0.0042(17)
C112 0.035(2) 0.032(2) 0.037(2) 0.0003(17) 0.0108(19) 0.0084(18)
C113 0.037(2) 0.0198(18) 0.039(2) 0.0011(16) 0.0115(19) 0.0035(16)
C114 0.042(3) 0.033(2) 0.061(3) 0.001(2) 0.011(2) 0.010(2)
C115 0.060(3) 0.041(3) 0.044(3) -0.001(2) 0.019(2) 0.019(2)
C16A 0.102(10) 0.032(6) 0.106(11) -0.017(6) 0.042(9) 0.003(6)
C16B 0.042(6) 0.038(5) 0.062(7) -0.009(5) 0.033(5) 0.001(4)
C17A 0.018(5) 0.036(5) 0.049(5) -0.028(4) 0.028(4) -0.021(3)
C17B 0.024(8) 0.043(8) 0.40(4) 0.011(15) -0.034(14) -0.003(7)
C118 0.108(7) 0.185(10) 0.237(12) -0.130(9) 0.107(8) -0.052(7)
C210 0.031(2) 0.035(2) 0.040(2) 0.0084(17) 0.0150(19) 0.0028(17)
C211 0.033(2) 0.044(2) 0.052(3) 0.011(2) 0.019(2) -0.0011(19)
C212 0.039(2) 0.034(2) 0.048(3) 0.0109(18) 0.023(2) 0.0033(18)
C213 0.041(2) 0.031(2) 0.034(2) 0.0100(17) 0.0167(19) 0.0083(18)
C215 0.062(3) 0.056(3) 0.036(3) -0.011(2) 0.014(2) 0.008(2)
C216 0.078(4) 0.055(3) 0.037(3) 0.008(2) 0.018(3) 0.025(3)
C217 0.070(4) 0.051(3) 0.057(3) 0.008(2) 0.030(3) 0.013(3)
C218 0.102(5) 0.077(4) 0.083(5) 0.016(3) 0.060(4) 0.030(4)
C219 0.110(6) 0.083(5) 0.122(7) 0.011(4) 0.060(5) 0.004(4)
C310 0.029(2) 0.034(2) 0.044(3) 0.0095(18) 0.0100(19) 0.0006(17)
C311 0.031(2) 0.045(2) 0.034(2) 0.0096(19) 0.0057(19) -0.0051(19)
C312 0.033(2) 0.043(2) 0.033(2) -0.0006(18) 0.0090(19) -0.0063(19)
C313 0.028(2) 0.029(2) 0.037(2) -0.0041(17) 0.0096(18) -0.0056(16)
C314 0.052(3) 0.066(3) 0.033(3) 0.011(2) 0.007(2) 0.000(2)
C315 0.033(2) 0.041(3) 0.064(3) 0.013(2) 0.008(2) 0.004(2)
C316 0.060(4) 0.068(4) 0.103(5) 0.042(3) 0.041(3) 0.026(3)
C317 0.143(8) 0.229(11) 0.217(11) 0.161(9) 0.109(8) 0.159(8)
C318 0.121(10) 0.285(18) 0.227(15) 0.132(14) -0.018(10) 0.026(12)
C319 0.113(10) 0.214(15) 0.43(3) -0.017(16) 0.015(13) -0.038(10)
C410 0.038(2) 0.027(2) 0.055(3) 0.0098(18) 0.020(2) 0.0012(17)
C411 0.044(3) 0.019(2) 0.066(3) 0.0005(19) 0.024(2) 0.0021(18)
C412 0.053(3) 0.028(2) 0.055(3) -0.0089(19) 0.028(2) 0.000(2)
C413 0.042(2) 0.028(2) 0.043(3) -0.0003(17) 0.018(2) -0.0024(18)
C414 0.084(4) 0.024(2) 0.087(4) 0.001(2) 0.048(3) 0.004(2)
C415 0.057(4) 0.056(3) 0.122(6) 0.028(3) 0.015(4) -0.014(3)
C416 0.045(4) 0.095(6) 0.337(15) 0.105(7) 0.044(6) -0.003(4)
C417 0.049(3) 0.108(5) 0.103(5) 0.039(4) 0.031(4) 0.002(3)
C418 0.062(5) 0.131(7) 0.140(8) 0.036(5) 0.026(5) -0.001(5)
C419 0.058(5) 0.211(11) 0.220(12) 0.041(9) 0.023(6) 0.033(6)
C214 0.043(3) 0.058(3) 0.060(3) 0.022(2) 0.023(2) 0.003(2)

loop_
_atom_type_symbol
_atom_type_description
_atom_type_scat_dispersion_real
_atom_type_scat_dispersion_imag
_atom_type_scat_source
C C 0.0033 0.0016 'International Tables Vol C Tables 4.2.6.8 and 6.1.1.4'
H H 0.0000 0.0000 'International Tables Vol C Tables 4.2.6.8 and 6.1.1.4'
Ni Ni 0.3393 1.1124 'International Tables Vol C Tables 4.2.6.8 and 6.1.1.4'
N N 0.0061 0.0033 'International Tables Vol C Tables 4.2.6.8 and 6.1.1.4'
O O 0.0106 0.0060 'International Tables Vol C Tables 4.2.6.8 and 6.1.1.4'

loop_
_geom_angle_atom_site_label_1
_geom_angle_atom_site_label_2
_geom_angle_atom_site_label_3
_geom_angle
O11 Ni1 N11 94.12(12)
O11 Ni1 O32 97.72(10)
N11 Ni1 O32 168.14(12)
O11 Ni1 O12 169.34(11)
N11 Ni1 O12 82.39(11)
O32 Ni1 O12 86.05(10)
O11 Ni1 O13 102.21(11)
N11 Ni1 O13 90.54(12)
O32 Ni1 O13 86.42(10)
O12 Ni1 O13 87.93(10)
O11 Ni1 O22 91.18(10)
N11 Ni1 O22 98.63(11)
O32 Ni1 O22 81.74(9)
O12 Ni1 O22 79.46(10)
O13 Ni1 O22 163.22(10)
O21 Ni2 N21 93.77(12)
O21 Ni2 O42 97.44(11)
N21 Ni2 O42 168.77(12)
O21 Ni2 O22 171.22(10)
N21 Ni2 O22 82.44(12)
O42 Ni2 O22 86.58(10)
O21 Ni2 O23 101.29(11)
N21 Ni2 O23 88.72(12)
O42 Ni2 O23 88.28(10)
O22 Ni2 O23 86.59(11)
O21 Ni2 O12 92.57(10)
N21 Ni2 O12 98.34(11)
O42 Ni2 O12 82.03(9)
O22 Ni2 O12 80.20(9)
O23 Ni2 O12 164.02(10)
O31 Ni3 N31 94.20(12)
O31 Ni3 O22 97.51(10)
N31 Ni3 O22 167.62(12)
O31 Ni3 O32 168.46(11)
N31 Ni3 O32 82.05(12)
O22 Ni3 O32 85.68(10)
O31 Ni3 O33 102.34(11)
N31 Ni3 O33 93.68(12)
O22 Ni3 O33 87.77(10)
O32 Ni3 O33 88.84(11)
O31 Ni3 O42 91.32(10)
N31 Ni3 O42 95.28(11)
O22 Ni3 O42 80.47(9)
O32 Ni3 O42 78.22(10)
O33 Ni3 O42 163.06(10)
O41 Ni4 N41 94.33(12)
O41 Ni4 O42 170.39(11)
N41 Ni4 O42 81.90(11)
O41 Ni4 O12 98.27(11)
N41 Ni4 O12 167.11(12)
O42 Ni4 O12 85.23(10)
O41 Ni4 O43 99.32(12)
N41 Ni4 O43 92.19(12)
O42 Ni4 O43 89.69(12)
O12 Ni4 O43 88.42(11)
O41 Ni4 O32 91.95(10)
N41 Ni4 O32 95.88(11)
O42 Ni4 O32 79.71(10)
O12 Ni4 O32 81.08(9)
O43 Ni4 O32 165.60(11)
C17 N11 C18 123.8(3)
C17 N11 Ni1 125.3(3)
C18 N11 Ni1 110.5(2)
C27 N21 C28 124.6(3)
C27 N21 Ni2 125.2(3)
C28 N21 Ni2 109.9(2)
C37 N31 C38 123.7(3)
C37 N31 Ni3 124.8(3)
C38 N31 Ni3 111.4(2)
C47 N41 C48 123.6(3)
C47 N41 Ni4 125.1(3)
C48 N41 Ni4 111.3(3)
C11 O11 Ni1 124.7(2)
C19 O12 Ni1 106.7(2)
C19 O12 Ni4 135.3(2)
Ni1 O12 Ni4 98.02(10)
C19 O12 Ni2 117.8(2)
Ni1 O12 Ni2 100.67(10)
Ni4 O12 Ni2 92.59(9)
C115 O13 Ni1 132.9(3)
C115 O13 H13O 110(4)
Ni1 O13 H13O 103(4)
C21 O21 Ni2 123.9(2)
C29 O22 Ni3 135.3(2)
C29 O22 Ni2 106.9(2)
Ni3 O22 Ni2 98.74(10)
C29 O22 Ni1 117.6(2)
Ni3 O22 Ni1 92.60(10)
Ni2 O22 Ni1 99.67(10)
C215 O23 Ni2 131.8(3)
C215 O23 H23O 110(3)
Ni2 O23 H23O 118(4)
C31 O31 Ni3 124.4(3)
C39 O32 Ni1 138.7(2)
C39 O32 Ni3 107.7(2)
Ni1 O32 Ni3 97.61(11)
C39 O32 Ni4 112.7(2)
Ni1 O32 Ni4 92.84(10)
Ni3 O32 Ni4 101.31(10)
C315 O33 Ni3 129.0(3)
C315 O33 H33O 106(4)
Ni3 O33 H33O 109(4)
C41 O41 Ni4 123.7(2)
C49 O42 Ni2 137.8(2)
C49 O42 Ni4 107.5(2)
Ni2 O42 Ni4 98.19(10)
C49 O42 Ni3 114.3(2)
Ni2 O42 Ni3 92.32(9)
Ni4 O42 Ni3 100.74(10)
C415 O43 Ni4 126.5(3)
C415 O43 H43O 116(4)
Ni4 O43 H43O 99(4)
O11 C11 C16 117.6(4)
O11 C11 C12 125.0(4)
C16 C11 C12 117.3(3)
C13 C12 C11 119.0(4)
C13 C12 C17 116.6(4)
C11 C12 C17 124.4(3)
C14 C13 C12 122.4(4)
C14 C13 H13 118.8
C12 C13 H13 118.8
C13 C14 C15 118.5(4)
C13 C14 H14 120.7
C15 C14 H14 120.7
C16 C15 C14 121.1(4)
C16 C15 H15 119.5
C14 C15 H15 119.5
C15 C16 C11 121.7(4)
C15 C16 H16 119.1
C11 C16 H16 119.1
N11 C17 C12 125.5(4)
N11 C17 H17 117.3
C12 C17 H17 117.3
C113 C18 C19 119.3(3)
C113 C18 N11 125.6(3)
C19 C18 N11 114.7(3)
O12 C19 C110 122.1(3)
O12 C19 C18 118.6(3)
C110 C19 C18 119.4(3)
O21 C21 C26 118.9(4)
O21 C21 C22 124.1(4)
C26 C21 C22 117.0(4)
C23 C22 C21 118.9(4)
C23 C22 C27 116.0(4)
C21 C22 C27 125.1(4)
C24 C23 C22 122.8(4)
C24 C23 H23 118.6
C22 C23 H23 118.6
C23 C24 C25 117.8(4)
C23 C24 H24 121.1
C25 C24 H24 121.1
C26 C25 C24 121.3(4)
C26 C25 H25 119.4
C24 C25 H25 119.4
C25 C26 C21 122.2(4)
C25 C26 H26 118.9
C21 C26 H26 118.9
N21 C27 C22 125.0(4)
N21 C27 H27 117.5
C22 C27 H27 117.5
C213 C28 C29 120.1(4)
C213 C28 N21 124.6(4)
C29 C28 N21 115.1(3)
O22 C29 C210 122.7(4)
O22 C29 C28 118.5(3)
C210 C29 C28 118.8(4)
O31 C31 C36 118.4(4)
O31 C31 C32 124.9(4)
C36 C31 C32 116.7(3)
C33 C32 C37 115.8(4)
C33 C32 C31 119.0(4)
C37 C32 C31 125.2(3)
C34 C33 C32 122.2(4)
C34 C33 H33 118.9
C32 C33 H33 118.9
C33 C34 C35 118.9(4)
C33 C34 H34 120.5
C35 C34 H34 120.5
C36 C35 C34 120.9(4)
C36 C35 H35 119.5
C34 C35 H35 119.5
C35 C36 C31 122.2(4)
C35 C36 H36 118.9
C31 C36 H36 118.9
N31 C37 C32 125.3(4)
N31 C37 H37 117.3
C32 C37 H37 117.3
C310 C38 N31 125.6(4)
C310 C38 C39 120.0(4)
N31 C38 C39 114.4(3)
O32 C39 C313 124.0(3)
O32 C39 C38 118.2(3)
C313 C39 C38 117.8(4)
O41 C41 C46 118.1(4)
O41 C41 C42 125.5(4)
C46 C41 C42 116.4(4)
C43 C42 C41 120.2(4)
C43 C42 C47 114.9(4)
C41 C42 C47 124.9(4)
C44 C43 C42 121.7(5)
C44 C43 H43 119.2
C42 C43 H43 119.2
C43 C44 C45 118.8(5)
C43 C44 H44 120.6
C45 C44 H44 120.6
C46 C45 C44 121.2(4)
C46 C45 H45 119.4
C44 C45 H45 119.4
C45 C46 C41 121.6(5)
C45 C46 H46 119.2
C41 C46 H46 119.2
N41 C47 C42 124.8(4)
N41 C47 H47 117.6
C42 C47 H47 117.6
C49 C48 C410 119.5(4)
C49 C48 N41 114.3(3)
C410 C48 N41 126.0(4)
O42 C49 C413 122.5(4)
O42 C49 C48 118.0(3)
C413 C49 C48 119.4(3)
C19 C110 C111 120.2(3)
C19 C110 H110 119.9
C111 C110 H110 119.9
C110 C111 C112 121.2(4)
C110 C111 H111 119.4
C112 C111 H111 119.4
C113 C112 C111 118.2(4)
C113 C112 C114 120.7(4)
C111 C112 C114 121.0(4)
C112 C113 C18 121.8(4)
C112 C113 H113 119.1
C18 C113 H113 119.1
C112 C114 H11A 109.5
C112 C114 H11B 109.5
H11A C114 H11B 109.5
C112 C114 H11C 109.5
H11A C114 H11C 109.5
H11B C114 H11C 109.5
C16A C115 O13 113.5(6)
O13 C115 C16B 108.4(5)
C16A C115 H5A 108.9
O13 C115 H5A 108.9
C16A C115 H5B 108.9
O13 C115 H5B 108.9
H5A C115 H5B 107.7
O13 C115 H5C 110.0
C16B C115 H5C 110.0
O13 C115 H5D 110.0
C16B C115 H5D 110.0
H5C C115 H5D 108.4
C115 C16A C17A 119.3(9)
C115 C16A H6A 107.5
C17A C16A H6A 107.5
C115 C16A H6B 107.5
C17A C16A H6B 107.5
H6A C16A H6B 107.0
C17B C16B C115 145.4(16)
C17B C16B H6C 100.5
C115 C16B H6C 100.5
C17B C16B H6D 100.5
C115 C16B H6D 100.5
H6C C16B H6D 104.3
C16A C17A C118 143.1(7)
C16A C17A H7A 101.2
C118 C17A H7A 101.2
C16A C17A H7B 101.2
C118 C17A H7B 101.2
H7A C17A H7B 104.5
C16B C17B C118 162(2)
C16B C17B H7C 95.7
C118 C17B H7C 95.7
C16B C17B H7D 95.7
C118 C17B H7D 95.7
H7C C17B H7D 103.3
C29 C210 C211 119.4(4)
C29 C210 H210 120.3
C211 C210 H210 120.3
C212 C211 C210 122.8(4)
C212 C211 H211 118.6
C210 C211 H211 118.6
C213 C212 C211 117.1(4)
C213 C212 C214 121.2(4)
C211 C212 C214 121.7(4)
C212 C213 C28 121.8(4)
C212 C213 H213 119.1
C28 C213 H213 119.1
O23 C215 C216 113.1(4)
O23 C215 H21A 109.0
C216 C215 H21A 109.0
O23 C215 H21B 109.0
C216 C215 H21B 109.0
H21A C215 H21B 107.8
C215 C216 C217 114.5(4)
C215 C216 H21C 108.6
C217 C216 H21C 108.6
C215 C216 H21D 108.6
C217 C216 H21D 108.6
H21C C216 H21D 107.6
C216 C217 C218 112.5(5)
C216 C217 H21E 109.1
C218 C217 H21E 109.1
C216 C217 H21F 109.1
C218 C217 H21F 109.1
H21E C217 H21F 107.8
C219 C218 C217 114.7(6)
C219 C218 H21G 108.6
C217 C218 H21G 108.6
C219 C218 H21H 108.6
C217 C218 H21H 108.6
H21G C218 H21H 107.6
C218 C219 H21I 109.5
C218 C219 H21J 109.5
H21I C219 H21J 109.5
C218 C219 H21K 109.5
H21I C219 H21K 109.5
H21J C219 H21K 109.5
C311 C310 C38 121.4(4)
C311 C310 H310 119.3
C38 C310 H310 119.3
C310 C311 C312 117.9(4)
C310 C311 C314 120.9(4)
C312 C311 C314 121.1(4)
C313 C312 C311 122.0(4)
C313 C312 H312 119.0
C311 C312 H312 119.0
C312 C313 C39 120.6(4)
C312 C313 H313 119.7
C39 C313 H313 119.7
C311 C314 H31M 109.5
C311 C314 H31N 109.5
H31M C314 H31N 109.5
C311 C314 H31L 109.5
H31M C314 H31L 109.5
H31N C314 H31L 109.5
O33 C315 C316 110.7(4)
O33 C315 H31A 109.5
C316 C315 H31A 109.5
O33 C315 H31B 109.5
C316 C315 H31B 109.5
H31A C315 H31B 108.1
C315 C316 C317 108.7(5)
C315 C316 H31C 110.0
C317 C316 H31C 110.0
C315 C316 H31D 110.0
C317 C316 H31D 110.0
H31C C316 H31D 108.3
C318 C317 C316 117.2(9)
C318 C317 H31E 108.0
C316 C317 H31E 108.0
C318 C317 H31F 108.0
C316 C317 H31F 108.0
H31E C317 H31F 107.2
C319 C318 C317 115.6(15)
C319 C318 H31G 108.4
C317 C318 H31G 108.4
C319 C318 H31H 108.4
C317 C318 H31H 108.4
H31G C318 H31H 107.4
C318 C319 H31I 109.5
C318 C319 H31J 109.5
H31I C319 H31J 109.5
C318 C319 H31K 109.5
H31I C319 H31K 109.5
H31J C319 H31K 109.5
C411 C410 C48 120.6(4)
C411 C410 H410 119.7
C48 C410 H410 119.7
C410 C411 C412 118.9(4)
C410 C411 C414 120.9(4)
C412 C411 C414 120.3(4)
C413 C412 C411 121.7(4)
C413 C412 H412 119.2
C411 C412 H412 119.2
C412 C413 C49 119.7(4)
C412 C413 H413 120.2
C49 C413 H413 120.2
C411 C414 H41M 109.5
C411 C414 H41N 109.5
H41M C414 H41N 109.5
C411 C414 H41L 109.5
H41M C414 H41L 109.5
H41N C414 H41L 109.5
O43 C415 C416 117.8(5)
O43 C415 H41A 107.9
C416 C415 H41A 107.9
O43 C415 H41B 107.9
C416 C415 H41B 107.9
H41A C415 H41B 107.2
C415 C416 C417 122.3(8)
C415 C416 H41C 106.8
C417 C416 H41C 106.8
C415 C416 H41D 106.8
C417 C416 H41D 106.8
H41C C416 H41D 106.6
C416 C417 C418 115.5(7)
C416 C417 H41E 108.4
C418 C417 H41E 108.4
C416 C417 H41F 108.4
C418 C417 H41F 108.4
H41E C417 H41F 107.5
C417 C418 C419 115.8(7)
C417 C418 H41G 108.3
C419 C418 H41G 108.3
C417 C418 H41H 108.3
C419 C418 H41H 108.3
H41G C418 H41H 107.4
C418 C419 H41I 109.5
C418 C419 H41J 109.5
H41I C419 H41J 109.5
C418 C419 H41K 109.5
H41I C419 H41K 109.5
H41J C419 H41K 109.5
C212 C214 H21L 109.5
C212 C214 H21M 109.5
H21L C214 H21M 109.5
C212 C214 H21N 109.5
H21L C214 H21N 109.5
H21M C214 H21N 109.5

loop_
_geom_bond_atom_site_label_1
_geom_bond_atom_site_label_2
_geom_bond_distance
Ni1 O11 1.953(3)
Ni1 N11 1.971(3)
Ni1 O32 2.046(2)
Ni1 O12 2.060(2)
Ni1 O13 2.147(3)
Ni1 O22 2.223(2)
Ni2 O21 1.963(3)
Ni2 N21 1.975(3)
Ni2 O42 2.033(2)
Ni2 O22 2.059(3)
Ni2 O23 2.093(3)
Ni2 O12 2.191(2)
Ni3 O31 1.964(3)
Ni3 N31 1.979(3)
Ni3 O22 2.050(2)
Ni3 O32 2.062(2)
Ni3 O33 2.117(3)
Ni3 O42 2.285(3)
Ni4 O41 1.965(3)
Ni4 N41 1.979(3)
Ni4 O42 2.037(3)
Ni4 O12 2.061(2)
Ni4 O43 2.134(3)
Ni4 O32 2.244(3)
N11 C17 1.294(5)
N11 C18 1.414(5)
N21 C27 1.284(5)
N21 C28 1.424(5)
N31 C37 1.294(5)
N31 C38 1.416(5)
N41 C47 1.298(5)
N41 C48 1.405(5)
O11 C11 1.322(4)
O12 C19 1.368(4)
O13 C115 1.433(5)
O13 H13O 0.827(19)
O21 C21 1.318(5)
O22 C29 1.367(4)
O23 C215 1.427(5)
O23 H23O 0.853(19)
O31 C31 1.320(4)
O32 C39 1.362(5)
O33 C315 1.434(5)
O33 H33O 0.829(19)
O41 C41 1.320(5)
O42 C49 1.365(4)
O43 C415 1.421(6)
O43 H43O 0.847(19)
C11 C16 1.411(5)
C11 C12 1.428(5)
C12 C13 1.406(5)
C12 C17 1.430(5)
C13 C14 1.371(6)
C13 H13 0.9500
C14 C15 1.393(6)
C14 H14 0.9500
C15 C16 1.374(6)
C15 H15 0.9500
C16 H16 0.9500
C17 H17 0.9500
C18 C113 1.393(5)
C18 C19 1.407(5)
C19 C110 1.377(5)
C21 C26 1.408(5)
C21 C22 1.425(5)
C22 C23 1.415(5)
C22 C27 1.433(5)
C23 C24 1.365(6)
C23 H23 0.9500
C24 C25 1.399(6)
C24 H24 0.9500
C25 C26 1.370(6)
C25 H25 0.9500
C26 H26 0.9500
C27 H27 0.9500
C28 C213 1.391(5)
C28 C29 1.396(5)
C29 C210 1.381(5)
C31 C36 1.406(6)
C31 C32 1.431(6)
C32 C33 1.413(5)
C32 C37 1.429(6)
C33 C34 1.357(6)
C33 H33 0.9500
C34 C35 1.388(6)
C34 H34 0.9500
C35 C36 1.370(6)
C35 H35 0.9500
C36 H36 0.9500
C37 H37 0.9500
C38 C310 1.392(6)
C38 C39 1.418(5)
C39 C313 1.386(5)
C41 C46 1.410(6)
C41 C42 1.429(6)
C42 C43 1.395(6)
C42 C47 1.439(6)
C43 C44 1.370(6)
C43 H43 0.9500
C44 C45 1.384(7)
C44 H44 0.9500
C45 C46 1.378(7)
C45 H45 0.9500
C46 H46 0.9500
C47 H47 0.9500
C48 C49 1.401(6)
C48 C410 1.402(5)
C49 C413 1.394(5)
C110 C111 1.390(5)
C110 H110 0.9500
C111 C112 1.394(5)
C111 H111 0.9500
C112 C113 1.374(5)
C112 C114 1.511(5)
C113 H113 0.9500
C114 H11A 0.9800
C114 H11B 0.9800
C114 H11C 0.9800
C115 C16A 1.415(11)
C115 C16B 1.562(11)
C115 H5A 0.9900
C115 H5B 0.9900
C115 H5C 0.9900
C115 H5D 0.9900
C16A C17A 1.588(13)
C16A H6A 0.9900
C16A H6B 0.9900
C16B C17B 1.171(18)
C16B H6C 0.9900
C16B H6D 0.9900
C17A C118 1.758(13)
C17A H7A 0.9900
C17A H7B 0.9900
C17B C118 1.44(2)
C17B H7C 0.9900
C17B H7D 0.9900
C210 C211 1.390(6)
C210 H210 0.9500
C211 C212 1.379(6)
C211 H211 0.9500
C212 C213 1.375(6)
C212 C214 1.506(6)
C213 H213 0.9500
C215 C216 1.479(7)
C215 H21A 0.9900
C215 H21B 0.9900
C216 C217 1.503(7)
C216 H21C 0.9900
C216 H21D 0.9900
C217 C218 1.510(8)
C217 H21E 0.9900
C217 H21F 0.9900
C218 C219 1.464(9)
C218 H21G 0.9900
C218 H21H 0.9900
C219 H21I 0.9800
C219 H21J 0.9800
C219 H21K 0.9800
C310 C311 1.377(6)
C310 H310 0.9500
C311 C312 1.385(6)
C311 C314 1.507(6)
C312 C313 1.382(6)
C312 H312 0.9500
C313 H313 0.9500
C314 H31M 0.9800
C314 H31N 0.9800
C314 H31L 0.9800
C315 C316 1.489(7)
C315 H31A 0.9900
C315 H31B 0.9900
C316 C317 1.563(10)
C316 H31C 0.9900
C316 H31D 0.9900
C317 C318 1.396(10)
C317 H31E 0.9900
C317 H31F 0.9900
C318 C319 1.347(12)
C318 H31G 0.9900
C318 H31H 0.9900
C319 H31I 0.9800
C319 H31J 0.9800
C319 H31K 0.9800
C410 C411 1.384(6)
C410 H410 0.9500
C411 C412 1.384(6)
C411 C414 1.519(5)
C412 C413 1.381(5)
C412 H412 0.9500
C413 H413 0.9500
C414 H41M 0.9800
C414 H41N 0.9800
C414 H41L 0.9800
C415 C416 1.426(9)
C415 H41A 0.9900
C415 H41B 0.9900
C416 C417 1.468(10)
C416 H41C 0.9900
C416 H41D 0.9900
C417 C418 1.494(9)
C417 H41E 0.9900
C417 H41F 0.9900
C418 C419 1.499(11)
C418 H41G 0.9900
C418 H41H 0.9900
C419 H41I 0.9800
C419 H41J 0.9800
C419 H41K 0.9800
C214 H21L 0.9800
C214 H21M 0.9800
C214 H21N 0.9800

loop_
_geom_hbond_atom_site_label_D
_geom_hbond_atom_site_label_H
_geom_hbond_atom_site_label_A
_geom_hbond_distance_DH
_geom_hbond_distance_HA
_geom_hbond_distance_DA
_geom_hbond_angle_DHA
C110 H110 O43 0.95 2.39 3.172(5) 139.1
C210 H210 O33 0.95 2.42 3.175(5) 136.5
C313 H313 O13 0.95 2.45 3.182(5) 134.1
C413 H413 O23 0.95 2.47 3.203(5) 134.0
C110 H110 O43 0.95 2.39 3.172(5) 139.1
C210 H210 O33 0.95 2.42 3.175(5) 136.5
C313 H313 O13 0.95 2.45 3.182(5) 134.1
C413 H413 O23 0.95 2.47 3.203(5) 134.0
O33 H33O O11 0.829(19) 1.86(2) 2.661(4) 163(5)
O23 H23O O31 0.853(19) 1.92(3) 2.702(4) 153(5)
O13 H13O O41 0.827(19) 1.87(2) 2.690(4) 170(5)
O43 H43O O21 0.847(19) 1.91(2) 2.755(4) 173(5)

loop_
_geom_torsion_atom_site_label_1
_geom_torsion_atom_site_label_2
_geom_torsion_atom_site_label_3
_geom_torsion_atom_site_label_4
_geom_torsion
Ni1 O11 C11 C16 170.9(3)
Ni1 O11 C11 C12 -11.5(5)
O11 C11 C12 C13 -176.7(4)
C16 C11 C12 C13 0.9(6)
O11 C11 C12 C17 4.4(6)
C16 C11 C12 C17 -178.0(4)
C11 C12 C13 C14 -0.1(7)
C17 C12 C13 C14 178.8(4)
C12 C13 C14 C15 -0.5(8)
C13 C14 C15 C16 0.3(8)
C14 C15 C16 C11 0.5(7)
O11 C11 C16 C15 176.7(4)
C12 C11 C16 C15 -1.0(6)
C18 N11 C17 C12 -172.9(4)
Ni1 N11 C17 C12 -0.5(6)
C13 C12 C17 N11 -176.7(4)
C11 C12 C17 N11 2.2(7)
C17 N11 C18 C113 16.1(6)
Ni1 N11 C18 C113 -157.3(3)
C17 N11 C18 C19 -171.3(4)
Ni1 N11 C18 C19 15.3(4)
Ni1 O12 C19 C110 156.5(3)
Ni4 O12 C19 C110 35.9(5)
Ni2 O12 C19 C110 -91.4(4)
Ni1 O12 C19 C18 -22.4(4)
Ni4 O12 C19 C18 -143.0(3)
Ni2 O12 C19 C18 89.7(3)
C113 C18 C19 O12 178.9(3)
N11 C18 C19 O12 5.8(5)
C113 C18 C19 C110 -0.1(6)
N11 C18 C19 C110 -173.1(4)
Ni2 O21 C21 C26 161.8(3)
Ni2 O21 C21 C22 -18.5(5)
O21 C21 C22 C23 -177.3(4)
C26 C21 C22 C23 2.4(6)
O21 C21 C22 C27 3.2(6)
C26 C21 C22 C27 -177.1(4)
C21 C22 C23 C24 -3.1(6)
C27 C22 C23 C24 176.5(4)
C22 C23 C24 C25 1.7(6)
C23 C24 C25 C26 0.4(7)
C24 C25 C26 C21 -1.0(7)
O21 C21 C26 C25 179.2(4)
C22 C21 C26 C25 -0.5(6)
C28 N21 C27 C22 -177.5(3)
Ni2 N21 C27 C22 -4.9(5)
C23 C22 C27 N21 -169.8(4)
C21 C22 C27 N21 9.8(6)
C27 N21 C28 C213 13.0(6)
Ni2 N21 C28 C213 -160.5(3)
C27 N21 C28 C29 -171.2(3)
Ni2 N21 C28 C29 15.2(4)
Ni3 O22 C29 C210 36.1(5)
Ni2 O22 C29 C210 158.2(3)
Ni1 O22 C29 C210 -90.9(4)
Ni3 O22 C29 C28 -144.3(3)
Ni2 O22 C29 C28 -22.2(4)
Ni1 O22 C29 C28 88.7(3)
C213 C28 C29 O22 -178.5(3)
N21 C28 C29 O22 5.6(5)
C213 C28 C29 C210 1.2(5)
N21 C28 C29 C210 -174.7(3)
Ni3 O31 C31 C36 -171.5(3)
Ni3 O31 C31 C32 7.2(6)
O31 C31 C32 C33 -176.0(4)
C36 C31 C32 C33 2.7(6)
O31 C31 C32 C37 1.6(7)
C36 C31 C32 C37 -179.6(4)
C37 C32 C33 C34 -179.0(4)
C31 C32 C33 C34 -1.1(6)
C32 C33 C34 C35 -1.0(7)
C33 C34 C35 C36 1.4(7)
C34 C35 C36 C31 0.3(7)
O31 C31 C36 C35 176.4(4)
C32 C31 C36 C35 -2.4(6)
C38 N31 C37 C32 177.6(4)
Ni3 N31 C37 C32 -6.1(6)
C33 C32 C37 N31 175.4(4)
C31 C32 C37 N31 -2.3(7)
C37 N31 C38 C310 -16.6(6)
Ni3 N31 C38 C310 166.6(3)
C37 N31 C38 C39 165.3(4)
Ni3 N31 C38 C39 -11.5(4)
Ni1 O32 C39 C313 -34.1(6)
Ni3 O32 C39 C313 -159.2(3)
Ni4 O32 C39 C313 89.9(4)
Ni1 O32 C39 C38 148.0(3)
Ni3 O32 C39 C38 22.9(4)
Ni4 O32 C39 C38 -88.0(3)
C310 C38 C39 O32 173.2(3)
N31 C38 C39 O32 -8.6(5)
C310 C38 C39 C313 -4.8(5)
N31 C38 C39 C313 173.5(3)
Ni4 O41 C41 C46 -167.5(3)
Ni4 O41 C41 C42 11.8(5)
O41 C41 C42 C43 -177.1(4)
C46 C41 C42 C43 2.2(6)
O41 C41 C42 C47 0.0(7)
C46 C41 C42 C47 179.3(4)
C41 C42 C43 C44 0.2(7)
C47 C42 C43 C44 -177.2(4)
C42 C43 C44 C45 -1.6(7)
C43 C44 C45 C46 0.5(7)
C44 C45 C46 C41 2.1(7)
O41 C41 C46 C45 176.0(4)
C42 C41 C46 C45 -3.3(6)
C48 N41 C47 C42 178.3(4)
Ni4 N41 C47 C42 -1.0(6)
C43 C42 C47 N41 171.2(4)
C41 C42 C47 N41 -6.1(7)
C47 N41 C48 C49 170.5(4)
Ni4 N41 C48 C49 -10.1(4)
C47 N41 C48 C410 -14.5(6)
Ni4 N41 C48 C410 164.9(3)
Ni2 O42 C49 C413 -32.0(6)
Ni4 O42 C49 C413 -156.8(3)
Ni3 O42 C49 C413 92.3(4)
Ni2 O42 C49 C48 150.1(3)
Ni4 O42 C49 C48 25.3(4)
Ni3 O42 C49 C48 -85.6(4)
C410 C48 C49 O42 173.6(3)
N41 C48 C49 O42 -11.0(5)
C410 C48 C49 C413 -4.3(6)
N41 C48 C49 C413 171.0(3)
O12 C19 C110 C111 -179.6(4)
C18 C19 C110 C111 -0.7(6)
C19 C110 C111 C112 1.8(6)
C110 C111 C112 C113 -2.0(6)
C110 C111 C112 C114 174.4(4)
C111 C112 C113 C18 1.3(6)
C114 C112 C113 C18 -175.2(4)
C19 C18 C113 C112 -0.3(6)
N11 C18 C113 C112 172.0(4)
Ni1 O13 C115 C16A 63.8(8)
Ni1 O13 C115 C16B 118.2(5)
O13 C115 C16A C17A 54.4(11)
O13 C115 C16B C17B -47(2)
C115 C16A C17A C118 93.8(14)
C115 C16B C17B C118 -172(5)
O22 C29 C210 C211 178.5(3)
C28 C29 C210 C211 -1.1(6)
C29 C210 C211 C212 -0.1(6)
C210 C211 C212 C213 1.2(6)
C210 C211 C212 C214 -179.7(4)
C211 C212 C213 C28 -1.2(6)
C214 C212 C213 C28 179.8(4)
C29 C28 C213 C212 0.0(6)
N21 C28 C213 C212 175.5(4)
Ni2 O23 C215 C216 -105.3(4)
O23 C215 C216 C217 -63.4(5)
C215 C216 C217 C218 179.8(4)
C216 C217 C218 C219 178.7(5)
N31 C38 C310 C311 -177.6(4)
C39 C38 C310 C311 0.4(6)
C38 C310 C311 C312 3.6(6)
C38 C310 C311 C314 -173.9(4)
C310 C311 C312 C313 -3.3(6)
C314 C311 C312 C313 174.2(4)
C311 C312 C313 C39 -1.1(6)
O32 C39 C313 C312 -172.7(3)
C38 C39 C313 C312 5.1(5)
Ni3 O33 C315 C316 -78.6(5)
O33 C315 C316 C317 173.7(6)
C315 C316 C317 C318 164.6(11)
C316 C317 C318 C319 -86.8(18)
C49 C48 C410 C411 1.7(6)
N41 C48 C410 C411 -173.1(4)
C48 C410 C411 C412 2.1(7)
C48 C410 C411 C414 -178.6(4)
C410 C411 C412 C413 -3.3(7)
C414 C411 C412 C413 177.4(4)
C411 C412 C413 C49 0.6(7)
O42 C49 C413 C412 -174.7(4)
C48 C49 C413 C412 3.2(6)
Ni4 O43 C415 C416 -161.0(6)
O43 C415 C416 C417 43.4(12)
C415 C416 C417 C418 -178.1(8)
C416 C417 C418 C419 172.9(9)
